data_7051413
_journal_name_full 'New Journal of Chemistry'
_journal_paper_doi 10.1039/a809777a
_journal_year 1999
_chemical_formula_sum 'C30 H30 B Cu F6 N6 O P S3'
_chemical_formula_weight 806.10
_space_group_IT_number 205
_symmetry_cell_setting cubic
_symmetry_space_group_name_Hall '-P 2ac 2ab 3'
_symmetry_space_group_name_H-M 'P a -3'
_cell_angle_alpha 90.000(10)
_cell_angle_beta 90.000(7)
_cell_angle_gamma 90.000(8)
_cell_formula_units_Z 24
_cell_length_a 27.283(3)
_cell_length_b 27.283(4)
_cell_length_c 27.283(3)
_cell_measurement_temperature 173(2)
_cell_volume 20308.4(41)
_diffrn_ambient_temperature 173(2)
_exptl_crystal_density_diffrn 1.582
_refine_ls_R_factor_obs 0.0601
_refine_ls_wR_factor_obs 0.1167
_cod_depositor_comments
;
The following automatic conversions were performed:
'_symmetry_cell_setting' value 'Cubic' changed to 'cubic' according to
'/home/saulius/struct/CIF-dictionaries/cif_core.dic' dictionary named
'cif_core.dic' version 2.4.1 from 2010-06-29.

Automatic conversion script
Id: cif_fix_enum 1527 2010-12-29 10:47:43Z saulius 
;
_cod_database_code 7051413

loop_
_symmetry_equiv_pos_as_xyz
'x, y, z'
'-x+1/2, -y, z+1/2'
'-x, y+1/2, -z+1/2'
'x+1/2, -y+1/2, -z'
'z, x, y'
'z+1/2, -x+1/2, -y'
'-z+1/2, -x, y+1/2'
'-z, x+1/2, -y+1/2'
'y, z, x'
'-y, z+1/2, -x+1/2'
'y+1/2, -z+1/2, -x'
'-y+1/2, -z, x+1/2'
'-x, -y, -z'
'x-1/2, y, -z-1/2'
'x, -y-1/2, z-1/2'
'-x-1/2, y-1/2, z'
'-z, -x, -y'
'-z-1/2, x-1/2, y'
'z-1/2, x, -y-1/2'
'z, -x-1/2, y-1/2'
'-y, -z, -x'
'y, -z-1/2, x-1/2'
'-y-1/2, z-1/2, x'
'y-1/2, z, -x-1/2'

loop_
_atom_site_aniso_label
_atom_site_aniso_U_11
_atom_site_aniso_U_22
_atom_site_aniso_U_33
_atom_site_aniso_U_23
_atom_site_aniso_U_13
_atom_site_aniso_U_12
Cu1 0.0246(4) 0.0278(4) 0.0337(4) 0.0007(3) 0.0021(3) -0.0022(3)
S27 0.0291(9) 0.0300(9) 0.0411(10) 0.0037(7) -0.0004(7) -0.0016(7)
S47 0.0410(10) 0.0480(11) 0.0391(10) 0.0077(8) 0.0084(8) 0.0074(8)
S67 0.0263(8) 0.0312(9) 0.0354(9) -0.0007(7) 0.0041(7) -0.0018(7)
N11 0.029(3) 0.032(3) 0.028(3) -0.002(2) 0.003(2) -0.007(2)
N12 0.026(3) 0.031(3) 0.034(3) -0.001(2) 0.002(2) -0.003(2)
N31 0.029(3) 0.029(3) 0.030(3) -0.003(2) 0.003(2) -0.008(2)
N32 0.025(3) 0.033(3) 0.032(3) -0.002(2) 0.004(2) -0.001(2)
N51 0.023(3) 0.029(3) 0.029(3) 0.002(2) 0.005(2) -0.003(2)
N52 0.024(3) 0.034(3) 0.032(3) -0.001(2) 0.008(2) -0.005(2)
C13 0.027(4) 0.032(4) 0.028(3) -0.004(3) 0.000(3) 0.003(3)
C14 0.029(4) 0.044(4) 0.041(4) -0.002(3) -0.008(3) 0.011(3)
C15 0.025(4) 0.040(4) 0.045(4) -0.010(3) -0.001(3) -0.001(3)
C21 0.031(4) 0.043(4) 0.031(4) 0.003(3) 0.001(3) 0.006(3)
C22 0.032(4) 0.040(4) 0.036(4) 0.005(3) 0.006(3) 0.006(3)
C23 0.034(4) 0.044(4) 0.049(4) 0.012(4) 0.008(3) 0.006(3)
C24 0.052(5) 0.078(6) 0.056(5) 0.036(4) 0.006(4) 0.004(4)
C25 0.047(5) 0.096(7) 0.062(5) 0.033(5) -0.012(4) -0.003(5)
C26 0.042(4) 0.073(5) 0.048(5) 0.017(4) -0.011(4) -0.005(4)
C28 0.068(5) 0.039(4) 0.037(4) -0.007(3) -0.004(4) 0.015(4)
C33 0.028(3) 0.036(4) 0.027(3) -0.001(3) 0.004(3) 0.001(3)
C34 0.046(4) 0.026(4) 0.037(4) -0.001(3) 0.009(3) 0.002(3)
C35 0.044(4) 0.025(4) 0.034(4) 0.000(3) -0.002(3) -0.006(3)
C41 0.035(4) 0.031(4) 0.033(4) -0.007(3) 0.004(3) 0.004(3)
C42 0.035(4) 0.033(4) 0.036(4) -0.007(3) 0.005(3) -0.002(3)
C43 0.051(4) 0.029(4) 0.041(4) 0.003(3) 0.015(3) 0.001(3)
C44 0.045(4) 0.046(4) 0.053(5) 0.002(4) 0.020(4) 0.005(4)
C45 0.040(4) 0.059(5) 0.056(5) -0.001(4) 0.014(4) 0.016(4)
C46 0.049(4) 0.038(4) 0.042(4) 0.000(3) 0.013(4) 0.008(3)
C48 0.052(5) 0.066(5) 0.058(5) 0.020(4) 0.012(4) 0.011(4)
C53 0.023(3) 0.024(3) 0.030(3) -0.002(3) 0.003(3) 0.003(3)
C54 0.031(3) 0.030(3) 0.026(3) 0.005(3) 0.001(3) 0.002(3)
C55 0.029(3) 0.023(3) 0.032(4) 0.007(3) 0.005(3) 0.002(3)
C61 0.028(3) 0.027(3) 0.027(3) 0.005(3) -0.002(3) 0.002(3)
C62 0.028(3) 0.029(3) 0.035(4) 0.003(3) -0.004(3) 0.001(3)
C63 0.030(4) 0.036(4) 0.040(4) -0.003(3) 0.001(3) -0.011(3)
C64 0.043(4) 0.037(4) 0.050(4) -0.002(3) -0.003(4) -0.014(3)
C65 0.040(4) 0.034(4) 0.042(4) -0.005(3) -0.010(3) 0.001(3)
C66 0.033(4) 0.036(4) 0.030(4) 0.001(3) 0.003(3) 0.007(3)
C68 0.030(4) 0.052(4) 0.049(4) -0.008(3) 0.009(3) -0.011(3)
B1 0.034(4) 0.026(4) 0.035(4) -0.005(3) 0.008(3) -0.010(3)
P1 0.0461(8) 0.0461(8) 0.0461(8) 0.0016(9) 0.0016(9) -0.0016(9)
F11 0.062(3) 0.123(4) 0.088(4) -0.002(3) 0.028(3) 0.013(3)
F12 0.104(4) 0.050(3) 0.079(3) -0.009(2) -0.017(3) -0.004(3)
P2 0.0299(7) 0.0299(7) 0.0299(7) -0.0016(8) -0.0016(8) 0.0016(8)
F21 0.066(2) 0.066(2) 0.066(2) 0.015(2) 0.015(2) -0.015(2)
F22 0.184(50) 0.014(17) 0.040(11) -0.021(14) -0.006(24) 0.011(14)
F23 0.029(19) 0.084(23) 0.078(24) -0.059(18) 0.028(16) -0.022(17)
F24 0.049(20) 0.070(21) 0.028(9) -0.001(12) -0.006(14) -0.041(17)
F25 0.089(27) 0.020(14) 0.121(38) -0.017(16) 0.023(23) 0.017(15)
F26 0.048(2) 0.048(2) 0.048(2) 0.007(2) 0.007(2) -0.007(2)
P3 0.0568(10) 0.0568(10) 0.0568(10) 0.0053(11) -0.0053(11) -0.0053(11)
F31 0.082(4) 0.086(4) 0.146(5) 0.047(3) -0.052(3) -0.020(3)
F32 0.174(6) 0.126(5) 0.087(4) -0.054(4) -0.006(4) -0.005(5)
O1 0.174(10) 0.133(8) 0.229(12) 0.028(9) -0.054(9) -0.014(8)

loop_
_atom_site_label
_atom_site_type_symbol
_atom_site_fract_x
_atom_site_fract_y
_atom_site_fract_z
_atom_site_U_iso_or_equiv
_atom_site_thermal_displace_type
_atom_site_occupancy
_atom_site_calc_flag
_atom_site_refinement_flags
_atom_site_disorder_group
Cu1 Cu 0.86054(2) 0.98637(3) 0.22456(3) 0.0287(2) Uani 1 d . .
S27 S 0.85313(6) 0.90328(5) 0.23954(6) 0.0334(4) Uani 1 d . .
S47 S 0.84710(6) 1.00788(6) 0.33353(6) 0.0427(5) Uani 1 d . .
S67 S 0.78240(5) 0.99174(5) 0.18682(6) 0.0310(4) Uani 1 d . .
N11 N 0.9605(2) 1.0175(2) 0.2213(2) 0.0295(12) Uani 1 d . .
N12 N 0.9306(2) 0.9830(2) 0.2414(2) 0.0306(12) Uani 1 d . .
N31 N 0.8993(2) 1.0853(2) 0.2156(2) 0.0292(12) Uani 1 d . .
N32 N 0.8631(2) 1.0600(2) 0.2390(2) 0.0299(12) Uani 1 d . .
N51 N 0.9161(2) 1.0335(2) 0.1418(2) 0.0270(11) Uani 1 d . .
N52 N 0.8787(2) 1.0014(2) 0.1497(2) 0.0300(12) Uani 1 d . .
C13 C 0.9576(2) 0.9550(2) 0.2713(2) 0.0290(14) Uani 1 d . .
C14 C 1.0056(2) 0.9725(2) 0.2704(2) 0.038(2) Uani 1 d . .
H16A H 1.0327(2) 0.9598(2) 0.2883(2) 0.046 Uiso 1 calc R .
C15 C 1.0062(2) 1.0113(2) 0.2390(2) 0.037(2) Uani 1 d . .
H19A H 1.0340(2) 1.0307(2) 0.2309(2) 0.044 Uiso 1 calc R .
C21 C 0.9368(2) 0.9137(2) 0.2999(2) 0.035(2) Uani 1 d . .
C22 C 0.8931(2) 0.8890(2) 0.2895(2) 0.036(2) Uani 1 d . .
C23 C 0.8782(2) 0.8492(2) 0.3175(2) 0.043(2) Uani 1 d . .
H12A H 0.8490(2) 0.8321(2) 0.3094(2) 0.051 Uiso 1 calc R .
C24 C 0.9058(3) 0.8343(3) 0.3573(3) 0.062(2) Uani 1 d . .
H4A H 0.8953(3) 0.8075(3) 0.3769(3) 0.074 Uiso 1 calc R .
C25 C 0.9484(3) 0.8584(3) 0.3683(3) 0.068(2) Uani 1 d . .
H1A H 0.9677(3) 0.8480(3) 0.3953(3) 0.082 Uiso 1 calc R .
C26 C 0.9633(3) 0.8978(3) 0.3402(3) 0.054(2) Uani 1 d . .
H2A H 0.9927(3) 0.9144(3) 0.3487(3) 0.065 Uiso 1 calc R .
C28 C 0.8860(3) 0.8760(2) 0.1887(2) 0.048(2) Uani 1 d . .
H6A H 0.8676(3) 0.8814(2) 0.1583(2) 0.072 Uiso 1 calc R .
H6B H 0.8898(3) 0.8408(2) 0.1943(2) 0.072 Uiso 1 calc R .
H6C H 0.9184(3) 0.8912(2) 0.1859(2) 0.072 Uiso 1 calc R .
C33 C 0.8335(2) 1.0934(2) 0.2602(2) 0.0303(14) Uani 1 d . .
C34 C 0.8500(2) 1.1402(2) 0.2497(2) 0.036(2) Uani 1 d . .
H23A H 0.8356(2) 1.1704(2) 0.2596(2) 0.044 Uiso 1 calc R .
C35 C 0.8916(2) 1.1339(2) 0.2219(2) 0.034(2) Uani 1 d . .
H13A H 0.9116(2) 1.1595(2) 0.2093(2) 0.041 Uiso 1 calc R .
C41 C 0.7904(2) 1.0783(2) 0.2894(2) 0.033(2) Uani 1 d . .
C42 C 0.7911(2) 1.0398(2) 0.3238(2) 0.035(2) Uani 1 d . .
C43 C 0.7489(2) 1.0294(2) 0.3496(2) 0.040(2) Uani 1 d . .
H27A H 0.7492(2) 1.0035(2) 0.3729(2) 0.048 Uiso 1 calc R .
C44 C 0.7067(3) 1.0553(3) 0.3427(3) 0.048(2) Uani 1 d . .
H11A H 0.6782(3) 1.0471(3) 0.3609(3) 0.058 Uiso 1 calc R .
C45 C 0.7052(3) 1.0932(3) 0.3095(3) 0.051(2) Uani 1 d . .
H8A H 0.6759(3) 1.1114(3) 0.3050(3) 0.062 Uiso 1 calc R .
C46 C 0.7469(2) 1.1046(2) 0.2829(2) 0.043(2) Uani 1 d . .
H10A H 0.7459(2) 1.1307(2) 0.2598(2) 0.052 Uiso 1 calc R .
C48 C 0.8340(3) 0.9684(3) 0.3852(3) 0.059(2) Uani 1 d . .
H3A H 0.8632(3) 0.9491(3) 0.3933(3) 0.088 Uiso 1 calc R .
H3B H 0.8070(3) 0.9462(3) 0.3768(3) 0.088 Uiso 1 calc R .
H3C H 0.8246(3) 0.9884(3) 0.4135(3) 0.088 Uiso 1 calc R .
C53 C 0.8620(2) 0.9872(2) 0.1056(2) 0.0258(13) Uani 1 d . .
C54 C 0.8891(2) 1.0105(2) 0.0689(2) 0.0288(14) Uani 1 d . .
H29A H 0.8852(2) 1.0070(2) 0.0345(2) 0.035 Uiso 1 calc R .
C55 C 0.9223(2) 1.0393(2) 0.0929(2) 0.0281(14) Uani 1 d . .
H17A H 0.9459(2) 1.0600(2) 0.0778(2) 0.034 Uiso 1 calc R .
C61 C 0.8229(2) 0.9504(2) 0.1031(2) 0.0275(14) Uani 1 d . .
C62 C 0.7865(2) 0.9456(2) 0.1400(2) 0.0304(14) Uani 1 d . .
C63 C 0.7535(2) 0.9071(2) 0.1382(2) 0.036(2) Uani 1 d . .
H20A H 0.7302(2) 0.9031(2) 0.1638(2) 0.043 Uiso 1 calc R .
C64 C 0.7544(2) 0.8744(2) 0.0994(2) 0.043(2) Uani 1 d . .
H9A H 0.7317(2) 0.8481(2) 0.0984(2) 0.052 Uiso 1 calc R .
C65 C 0.7881(2) 0.8800(2) 0.0624(2) 0.038(2) Uani 1 d . .
H26A H 0.7878(2) 0.8583(2) 0.0352(2) 0.046 Uiso 1 calc R .
C66 C 0.8226(2) 0.9172(2) 0.0647(2) 0.033(2) Uani 1 d . .
H15A H 0.8464(2) 0.9200(2) 0.0394(2) 0.040 Uiso 1 calc R .
C68 C 0.7335(2) 0.9709(2) 0.2253(2) 0.044(2) Uani 1 d . .
H5A H 0.7286(2) 0.9942(2) 0.2522(2) 0.065 Uiso 1 calc R .
H5B H 0.7417(2) 0.9386(2) 0.2387(2) 0.065 Uiso 1 calc R .
H5C H 0.7033(2) 0.9684(2) 0.2059(2) 0.065 Uiso 1 calc R .
B1 B 0.9394(3) 1.0576(3) 0.1869(3) 0.032(2) Uani 1 d . .
H1 H 0.9660(3) 1.0807(3) 0.1766(3) 0.038 Uiso 1 calc R .
P1 P 0.77057(7) 1.27057(7) 0.22943(7) 0.0461(8) Uani 1 d S .
F11 F 0.8241(2) 1.2567(2) 0.2133(2) 0.091(2) Uani 1 d . .
F12 F 0.7522(2) 1.2166(2) 0.2164(2) 0.0776(14) Uani 1 d . .
P2 P 0.57529(6) 1.07529(6) 0.42471(6) 0.0299(7) Uani 1 d SD .
F21 F 0.54156(13) 1.04156(13) 0.45844(13) 0.066(2) Uani 1 d SD .
F22 F 0.5594(25) 1.0452(14) 0.3773(8) 0.079(15) Uani 0.33 d PD .
F23 F 0.5668(20) 1.1169(13) 0.4638(17) 0.064(10) Uani 0.33 d PD .
F24 F 0.5942(17) 1.1052(14) 0.4711(8) 0.049(9) Uani 0.33 d PD .
F25 F 0.5829(15) 1.0307(13) 0.3892(19) 0.076(15) Uani 0.33 d PD .
F26 F 0.60889(12) 1.10889(12) 0.39111(12) 0.048(2) Uani 1 d SD .
P3 P 1.10105(8) 0.89895(8) 0.39895(8) 0.0568(10) Uani 1 d S .
F31 F 1.0697(2) 0.9439(2) 0.3807(2) 0.104(2) Uani 1 d . .
F32 F 1.0787(3) 0.8688(2) 0.3556(2) 0.129(2) Uani 1 d . .
O1 O 0.9615(4) 1.0090(4) 0.4210(5) 0.179(4) Uani 1 d . .
H11 H 0.9716(22) 0.9685(24) 0.4538(24) 0.050 Uiso 1 d . .
H12 H 0.9315(25) 1.0111(25) 0.4603(25) 0.050 Uiso 1 d . .

loop_
_geom_bond_atom_site_label_1
_geom_bond_atom_site_label_2
_geom_bond_distance
_geom_bond_site_symmetry_2
_geom_bond_publ_flag
Cu1 N12 1.968(5) . ?
Cu1 N32 2.048(5) . ?
Cu1 N52 2.141(5) . ?
Cu1 S27 2.313(2) . ?
Cu1 S67 2.372(2) . ?
S27 C22 1.790(6) . ?
S27 C28 1.812(6) . ?
S47 C42 1.778(6) . ?
S47 C48 1.811(7) . ?
S67 C68 1.790(6) . ?
S67 C62 1.798(6) . ?
N11 C15 1.347(7) . ?
N11 N12 1.361(6) . ?
N11 B1 1.552(8) . ?
N12 C13 1.338(7) . ?
N31 C35 1.354(7) . ?
N31 N32 1.366(6) . ?
N31 B1 1.544(8) . ?
N32 C33 1.348(7) . ?
N51 C55 1.354(7) . ?
N51 N52 1.361(6) . ?
N51 B1 1.533(8) . ?
N52 C53 1.342(7) . ?
C13 C14 1.395(8) . ?
C13 C21 1.484(8) . ?
C14 C15 1.365(8) . ?
C21 C26 1.386(9) . ?
C21 C22 1.399(9) . ?
C22 C23 1.389(8) . ?
C23 C24 1.380(9) . ?
C24 C25 1.368(10) . ?
C25 C26 1.381(10) . ?
C33 C34 1.386(8) . ?
C33 C41 1.477(8) . ?
C34 C35 1.375(8) . ?
C41 C46 1.399(9) . ?
C41 C42 1.410(8) . ?
C42 C43 1.380(8) . ?
C43 C44 1.363(9) . ?
C44 C45 1.375(9) . ?
C45 C46 1.386(9) . ?
C53 C54 1.397(8) . ?
C53 C61 1.468(8) . ?
C54 C55 1.367(8) . ?
C61 C66 1.387(8) . ?
C61 C62 1.418(8) . ?
C62 C63 1.385(8) . ?
C63 C64 1.384(9) . ?
C64 C65 1.375(9) . ?
C65 C66 1.384(8) . ?
P1 F11 1.572(5) 11_466 ?
P1 F11 1.572(5) . ?
P1 F11 1.572(5) 8_656 ?
P1 F12 1.595(5) 11_466 ?
P1 F12 1.595(5) 8_656 ?
P1 F12 1.595(5) . ?
P2 F25 1.57(2) 11_466 ?
P2 F25 1.57(2) . ?
P2 F25 1.57(2) 8_656 ?
P2 F23 1.58(2) 8_656 ?
P2 F23 1.58(2) . ?
P2 F23 1.58(2) 11_466 ?
P2 F26 1.588(6) . ?
P2 F22 1.59(2) 11_466 ?
P2 F22 1.59(2) . ?
P2 F22 1.59(2) 8_656 ?
P2 F24 1.59(2) 8_656 ?
P2 F24 1.59(2) . ?
F22 F25 0.82(3) . ?
F22 F23 0.88(2) 8_656 ?
F22 F24 1.54(4) 11_466 ?
F22 F24 1.64(3) 8_656 ?
F23 F24 0.84(3) . ?
F23 F22 0.88(2) 11_466 ?
F23 F25 1.53(3) 8_656 ?
F23 F25 1.62(3) 11_466 ?
F24 F25 0.76(3) 8_656 ?
F24 F22 1.54(4) 8_656 ?
F24 F22 1.64(3) 11_466 ?
F25 F24 0.76(3) 11_466 ?
F25 F23 1.53(3) 11_466 ?
F25 F23 1.62(3) 8_656 ?
P3 F32 1.564(6) . ?
P3 F32 1.564(6) 7_674 ?
P3 F32 1.564(6) 10_756 ?
P3 F31 1.576(5) . ?
P3 F31 1.576(5) 10_756 ?
P3 F31 1.576(5) 7_674 ?
